data_7244751
loop_
_publ_author_name
'Dong, Pei-Zhen'
'Qiu, Bin'
'An, Xiao-De'
'Xiao, Jian'

_publ_section_title
;
 Cascade dearomative [4 + 2] cycloaddition of indoles with in situ
 generated ortho-quinone methides: practical access to divergent
 indoline-fused polycycles
;
_journal_issue 9
_journal_name_full 'Green Chemistry'
_journal_page_first 3772
_journal_page_last 3777
_journal_paper_doi 10.1039/D2GC00387B
_journal_volume 24
_journal_year 2022
_chemical_formula_sum 'C23 H17 N O3'
_chemical_formula_weight 355.38
_space_group_crystal_system monoclinic
_space_group_IT_number 15
_space_group_name_Hall '-C 2yc'
_space_group_name_H-M_alt 'C 1 2/c 1'
_atom_sites_solution_hydrogens geom
_audit_creation_method SHELXL-2018/3
_audit_update_record
;
2021-05-12 deposited with the CCDC.	2022-04-07 downloaded from the CCDC.
;
_cell_angle_alpha 90
_cell_angle_beta 90.010(6)
_cell_angle_gamma 90
_cell_formula_units_Z 8
_cell_length_a 11.9483(6)
_cell_length_b 17.9325(13)
_cell_length_c 16.0130(11)
_cell_measurement_reflns_used 1598
_cell_measurement_temperature 293(2)
_cell_measurement_theta_max 70.1420
_cell_measurement_theta_min 4.4140
_cell_volume 3431.0(4)
_computing_cell_refinement 'CrysAlisPro 1.171.39.35c (Rigaku OD, 2017)'
_computing_data_collection 'CrysAlisPro 1.171.39.35c (Rigaku OD, 2017)'
_computing_data_reduction 'CrysAlisPro 1.171.39.35c (Rigaku OD, 2017)'
_computing_structure_refinement 'SHELXL-2018/3 (Sheldrick, 2018)'
_computing_structure_solution 'SHELXL-2018/3 (Sheldrick, 2018)'
_diffrn_ambient_temperature 293(2)
_diffrn_measured_fraction_theta_full 0.998
_diffrn_measured_fraction_theta_max 0.998
_diffrn_measurement_device_type 'Xcalibur, Eos, Gemini'
_diffrn_radiation_type CuK\a
_diffrn_radiation_wavelength 1.54178
_diffrn_reflns_av_R_equivalents 0.0579
_diffrn_reflns_av_unetI/netI 0.0478
_diffrn_reflns_Laue_measured_fraction_full 0.998
_diffrn_reflns_Laue_measured_fraction_max 0.998
_diffrn_reflns_limit_h_max 8
_diffrn_reflns_limit_h_min -14
_diffrn_reflns_limit_k_max 20
_diffrn_reflns_limit_k_min -21
_diffrn_reflns_limit_l_max 19
_diffrn_reflns_limit_l_min -19
_diffrn_reflns_number 10183
_diffrn_reflns_point_group_measured_fraction_full 0.998
_diffrn_reflns_point_group_measured_fraction_max 0.998
_diffrn_reflns_theta_full 67.222
_diffrn_reflns_theta_max 67.222
_diffrn_reflns_theta_min 4.447
_diffrn_source 'fine-focus sealed X-ray tube'
_exptl_absorpt_coefficient_mu 0.738
_exptl_absorpt_correction_T_max 1.00000
_exptl_absorpt_correction_T_min 0.95293
_exptl_absorpt_correction_type multi-scan
_exptl_absorpt_process_details sadabs
_exptl_crystal_colour white
_exptl_crystal_density_diffrn 1.376
_exptl_crystal_description block
_exptl_crystal_F_000 1488
_exptl_crystal_size_max 0.120
_exptl_crystal_size_mid 0.110
_exptl_crystal_size_min 0.110
_refine_diff_density_max 0.756
_refine_diff_density_min -0.220
_refine_diff_density_rms 0.071
_refine_ls_extinction_method none
_refine_ls_goodness_of_fit_ref 1.015
_refine_ls_hydrogen_treatment constr
_refine_ls_matrix_type full
_refine_ls_number_parameters 244
_refine_ls_number_reflns 3056
_refine_ls_number_restraints 0
_refine_ls_restrained_S_all 1.015
_refine_ls_R_factor_all 0.1454
_refine_ls_R_factor_gt 0.0951
_refine_ls_shift/su_max 0.000
_refine_ls_shift/su_mean 0.000
_refine_ls_structure_factor_coef Fsqd
_refine_ls_weighting_details 'w=1/[\s^2^(Fo^2^)+(0.2000P)^2^] where P=(Fo^2^+2Fc^2^)/3'
_refine_ls_weighting_scheme calc
_refine_ls_wR_factor_gt 0.2612
_refine_ls_wR_factor_ref 0.3137
_reflns_Friedel_coverage 0.000
_reflns_number_gt 1702
_reflns_number_total 3056
_reflns_threshold_expression 'I > 2\s(I)'
_cod_data_source_file d2gc00387b2.cif
_cod_data_source_block 10439
_cod_depositor_comments 'Adding full bibliography for 7244749--7244751.cif.'
_cod_original_sg_symbol_H-M 'C 2/c'
_cod_database_code 7244751
_shelx_shelxl_version_number 2018/3
_shelx_space_group_comment
;
The symmetry employed for this shelxl refinement is uniquely defined
by the following loop, which should always be used as a source of
symmetry information in preference to the above space-group names.
They are only intended as comments.
;
_shelx_estimated_absorpt_t_min 0.917
_shelx_estimated_absorpt_t_max 0.923

loop_
_space_group_symop_operation_xyz
'x, y, z'
'-x, y, -z+1/2'
'x+1/2, y+1/2, z'
'-x+1/2, y+1/2, -z+1/2'
'-x, -y, -z'
'x, -y, z-1/2'
'-x+1/2, -y+1/2, -z'
'x+1/2, -y+1/2, z-1/2'

loop_
_atom_site_label
_atom_site_type_symbol
_atom_site_fract_x
_atom_site_fract_y
_atom_site_fract_z
_atom_site_U_iso_or_equiv
_atom_site_adp_type
_atom_site_occupancy
_atom_site_site_symmetry_order
_atom_site_calc_flag
_atom_site_refinement_flags_posn
_atom_site_refinement_flags_adp
_atom_site_refinement_flags_occupancy
_atom_site_disorder_assembly
_atom_site_disorder_group
N1 N 0.9544(3) 0.4435(3) 0.3760(3) 0.0710(11) Uani 1 1 d . . . . .
O1 O 0.6326(4) 0.3578(2) 0.1091(2) 0.0914(13) Uani 1 1 d . . . . .
O2 O 0.5824(3) 0.4815(2) 0.1104(2) 0.0776(10) Uani 1 1 d . . . . .
O3 O 0.7049(3) 0.5196(2) 0.3927(2) 0.0720(10) Uani 1 1 d . . . . .
C1 C 0.5636(5) 0.4122(3) 0.0686(3) 0.0789(15) Uani 1 1 d . . . . .
H1A H 0.583452 0.416296 0.010062 0.095 Uiso 1 1 calc R U . . .
H1B H 0.485365 0.398085 0.072539 0.095 Uiso 1 1 calc R U . . .
C2 C 0.6268(3) 0.4612(3) 0.1861(3) 0.0576(11) Uani 1 1 d . . . . .
C3 C 0.6449(4) 0.5074(3) 0.2540(3) 0.0656(12) Uani 1 1 d . . . . .
H3 H 0.623924 0.557293 0.253794 0.079 Uiso 1 1 calc R U . . .
C4 C 0.6962(4) 0.4747(3) 0.3222(3) 0.0606(11) Uani 1 1 d . . . . .
C5 C 0.7285(4) 0.4014(3) 0.3237(3) 0.0610(11) Uani 1 1 d . . . . .
C6 C 0.7104(4) 0.3565(3) 0.2537(3) 0.0667(12) Uani 1 1 d . . . . .
H6 H 0.733994 0.307037 0.252459 0.080 Uiso 1 1 calc R U . . .
C7 C 0.6558(4) 0.3887(3) 0.1860(3) 0.0678(12) Uani 1 1 d . . . . .
C8 C 0.8082(4) 0.5131(3) 0.4397(3) 0.0684(13) Uani 1 1 d . . . . .
H8 H 0.793825 0.525515 0.498275 0.082 Uiso 1 1 calc R U . . .
C9 C 0.8984(5) 0.5629(3) 0.4067(3) 0.0708(13) Uani 1 1 d . . . . .
C10 C 0.9072(6) 0.6400(4) 0.4061(4) 0.0939(18) Uani 1 1 d . . . . .
H10 H 0.852175 0.669624 0.430233 0.113 Uiso 1 1 calc R U . . .
C11 C 0.9995(7) 0.6715(4) 0.3687(5) 0.101(2) Uani 1 1 d . . . . .
H11 H 1.005469 0.723149 0.366193 0.121 Uiso 1 1 calc R U . . .
C12 C 1.0821(7) 0.6288(4) 0.3355(4) 0.105(2) Uani 1 1 d . . . . .
H12 H 1.144059 0.652226 0.312092 0.125 Uiso 1 1 calc R U . . .
C13 C 1.0774(5) 0.5510(4) 0.3354(4) 0.0842(16) Uani 1 1 d . . . . .
H13 H 1.134086 0.521669 0.312916 0.101 Uiso 1 1 calc R U . . .
C14 C 0.9813(4) 0.5204(3) 0.3713(3) 0.0648(12) Uani 1 1 d . . . . .
C15 C 1.0310(4) 0.3847(3) 0.3658(3) 0.0762(14) Uani 1 1 d . . . . .
H15A H 1.088913 0.388284 0.408063 0.091 Uiso 1 1 calc R U . . .
H15B H 1.066360 0.388624 0.311464 0.091 Uiso 1 1 calc R U . . .
C16 C 0.9741(4) 0.3119(3) 0.3729(3) 0.0694(13) Uani 1 1 d . . . . .
C17 C 1.0354(6) 0.2447(4) 0.3650(4) 0.0885(17) Uani 1 1 d . . . . .
H17 H 1.111590 0.247975 0.353934 0.106 Uiso 1 1 calc R U . . .
C18 C 0.9899(7) 0.1762(4) 0.3727(3) 0.093(2) Uani 1 1 d . . . . .
H18 H 1.033478 0.133676 0.366093 0.112 Uiso 1 1 calc R U . . .
C19 C 0.8754(7) 0.1707(4) 0.3908(4) 0.100(2) Uani 1 1 d . . . . .
H19 H 0.842470 0.124037 0.397331 0.120 Uiso 1 1 calc R U . . .
C20 C 0.8110(6) 0.2348(3) 0.3988(4) 0.0838(16) Uani 1 1 d . . . . .
H20 H 0.734726 0.230936 0.409718 0.101 Uiso 1 1 calc R U . . .
C21 C 0.8596(4) 0.3041(3) 0.3908(3) 0.0679(13) Uani 1 1 d . . . . .
C22 C 0.7873(4) 0.3731(3) 0.4027(3) 0.0637(12) Uani 1 1 d . . . . .
H22 H 0.730466 0.362431 0.445160 0.076 Uiso 1 1 calc R U . . .
C23 C 0.8625(4) 0.4336(3) 0.4346(3) 0.0615(12) Uani 1 1 d . . . . .
H23 H 0.892113 0.419569 0.489471 0.074 Uiso 1 1 calc R U . . .

loop_
_atom_site_aniso_label
_atom_site_aniso_U_11
_atom_site_aniso_U_22
_atom_site_aniso_U_33
_atom_site_aniso_U_23
_atom_site_aniso_U_13
_atom_site_aniso_U_12
N1 0.051(2) 0.087(3) 0.075(3) -0.010(2) 0.0034(18) 0.003(2)
O1 0.114(3) 0.092(3) 0.068(2) -0.0237(19) -0.018(2) 0.000(2)
O2 0.083(2) 0.085(2) 0.066(2) 0.0003(17) -0.0159(17) 0.0007(18)
O3 0.0556(18) 0.082(2) 0.078(2) -0.0257(17) -0.0089(15) 0.0131(15)
C1 0.070(3) 0.105(4) 0.062(3) -0.004(3) -0.009(2) -0.013(3)
C2 0.044(2) 0.071(3) 0.057(2) 0.0034(19) -0.0008(17) -0.0074(19)
C3 0.057(3) 0.067(3) 0.072(3) -0.003(2) -0.004(2) -0.005(2)
C4 0.042(2) 0.080(3) 0.060(2) -0.012(2) 0.0000(17) -0.007(2)
C5 0.045(2) 0.082(3) 0.056(2) -0.006(2) 0.0003(17) 0.001(2)
C6 0.067(3) 0.062(3) 0.071(3) -0.007(2) -0.001(2) 0.000(2)
C7 0.074(3) 0.070(3) 0.059(3) -0.012(2) -0.001(2) -0.003(2)
C8 0.058(3) 0.082(3) 0.065(3) -0.020(2) -0.008(2) 0.005(2)
C9 0.069(3) 0.071(3) 0.073(3) -0.008(2) -0.011(2) -0.003(2)
C10 0.095(4) 0.090(4) 0.097(4) -0.018(3) -0.012(3) -0.004(3)
C11 0.118(6) 0.076(4) 0.108(5) 0.001(3) -0.013(4) -0.019(4)
C12 0.106(5) 0.106(5) 0.101(5) 0.011(4) -0.016(4) -0.032(4)
C13 0.069(3) 0.103(4) 0.081(4) -0.005(3) -0.010(3) -0.015(3)
C14 0.054(3) 0.081(3) 0.060(2) -0.006(2) -0.007(2) -0.015(2)
C15 0.055(3) 0.097(4) 0.077(3) -0.012(3) -0.005(2) 0.014(3)
C16 0.070(3) 0.083(3) 0.055(2) -0.016(2) -0.013(2) 0.025(2)
C17 0.093(4) 0.097(4) 0.076(3) -0.004(3) -0.003(3) 0.026(3)
C18 0.129(6) 0.083(4) 0.066(3) 0.000(3) -0.002(3) 0.041(4)
C19 0.153(7) 0.073(4) 0.074(3) 0.000(3) 0.004(4) 0.026(4)
C20 0.100(4) 0.075(4) 0.076(3) -0.002(3) -0.005(3) 0.000(3)
C21 0.076(3) 0.070(3) 0.058(2) -0.004(2) -0.004(2) -0.002(2)
C22 0.057(3) 0.075(3) 0.060(2) -0.007(2) 0.0065(19) 0.000(2)
C23 0.047(2) 0.083(3) 0.055(2) -0.003(2) -0.0035(18) 0.002(2)

loop_
_atom_type_symbol
_atom_type_description
_atom_type_scat_dispersion_real
_atom_type_scat_dispersion_imag
_atom_type_scat_source
C C 0.0181 0.0091 'International Tables Vol C Tables 4.2.6.8 and 6.1.1.4'
H H 0.0000 0.0000 'International Tables Vol C Tables 4.2.6.8 and 6.1.1.4'
N N 0.0311 0.0180 'International Tables Vol C Tables 4.2.6.8 and 6.1.1.4'
O O 0.0492 0.0322 'International Tables Vol C Tables 4.2.6.8 and 6.1.1.4'

loop_
_geom_angle_atom_site_label_1
_geom_angle_atom_site_label_2
_geom_angle_atom_site_label_3
_geom_angle
_geom_angle_site_symmetry_1
_geom_angle_site_symmetry_3
_geom_angle_publ_flag
C15 N1 C14 125.2(4) . . ?
C15 N1 C23 118.3(4) . . ?
C14 N1 C23 108.9(4) . . ?
C7 O1 C1 104.2(4) . . ?
C2 O2 C1 104.1(4) . . ?
C4 O3 C8 116.0(3) . . ?
O2 C1 O1 106.8(4) . . ?
C7 C2 O2 110.8(4) . . ?
C7 C2 C3 122.5(4) . . ?
O2 C2 C3 126.6(4) . . ?
C4 C3 C2 115.9(5) . . ?
C5 C4 C3 123.1(4) . . ?
C5 C4 O3 121.3(4) . . ?
C3 C4 O3 115.4(4) . . ?
C4 C5 C6 119.7(4) . . ?
C4 C5 C22 117.5(4) . . ?
C6 C5 C22 122.8(4) . . ?
C7 C6 C5 117.2(5) . . ?
C2 C7 O1 109.7(4) . . ?
C2 C7 C6 121.5(4) . . ?
O1 C7 C6 128.6(5) . . ?
O3 C8 C9 112.4(4) . . ?
O3 C8 C23 113.5(4) . . ?
C9 C8 C23 103.1(4) . . ?
C14 C9 C10 119.6(6) . . ?
C14 C9 C8 109.6(4) . . ?
C10 C9 C8 130.8(6) . . ?
C11 C10 C9 118.3(7) . . ?
C12 C11 C10 121.4(7) . . ?
C11 C12 C13 122.3(7) . . ?
C14 C13 C12 115.1(6) . . ?
C9 C14 C13 123.2(5) . . ?
C9 C14 N1 110.7(4) . . ?
C13 C14 N1 126.1(5) . . ?
N1 C15 C16 110.8(4) . . ?
C21 C16 C17 115.9(6) . . ?
C21 C16 C15 123.5(4) . . ?
C17 C16 C15 120.5(5) . . ?
C18 C17 C16 124.0(7) . . ?
C17 C18 C19 118.5(6) . . ?
C20 C19 C18 120.0(7) . . ?
C21 C20 C19 120.3(7) . . ?
C20 C21 C16 121.3(5) . . ?
C20 C21 C22 118.9(5) . . ?
C16 C21 C22 119.8(4) . . ?
C23 C22 C21 106.9(4) . . ?
C23 C22 C5 108.5(4) . . ?
C21 C22 C5 115.3(4) . . ?
N1 C23 C22 108.7(4) . . ?
N1 C23 C8 103.6(4) . . ?
C22 C23 C8 115.3(4) . . ?

loop_
_geom_bond_atom_site_label_1
_geom_bond_atom_site_label_2
_geom_bond_distance
_geom_bond_site_symmetry_2
_geom_bond_publ_flag
N1 C15 1.406(7) . ?
N1 C14 1.419(7) . ?
N1 C23 1.456(6) . ?
O1 C7 1.379(6) . ?
O1 C1 1.433(7) . ?
O2 C2 1.371(5) . ?
O2 C1 1.430(7) . ?
O3 C4 1.391(5) . ?
O3 C8 1.450(6) . ?
C2 C7 1.346(7) . ?
C2 C3 1.384(6) . ?
C3 C4 1.382(7) . ?
C4 C5 1.369(7) . ?
C5 C6 1.398(6) . ?
C5 C22 1.532(6) . ?
C6 C7 1.391(7) . ?
C8 C9 1.495(7) . ?
C8 C23 1.568(7) . ?
C9 C14 1.372(8) . ?
C9 C10 1.387(8) . ?
C10 C11 1.376(10) . ?
C11 C12 1.357(10) . ?
C12 C13 1.397(10) . ?
C13 C14 1.396(8) . ?
C15 C16 1.477(8) . ?
C16 C21 1.405(7) . ?
C16 C17 1.415(7) . ?
C17 C18 1.348(9) . ?
C18 C19 1.402(10) . ?
C19 C20 1.390(9) . ?
C20 C21 1.377(8) . ?
C21 C22 1.522(7) . ?
C22 C23 1.498(6) . ?
